data_8107671
loop_
_publ_author_name
'Elmakki, Mohammed A.'
'Taoana, Thato N.'
'Jacobs, Frederick J. F.'
'Venter, Johan A.'

_publ_section_title
;
 The crystal structure of 2-anilino-1,4-naphthoquinone, C10H11NO2
;
_journal_issue 6
_journal_name_full 'Zeitschrift f\"ur Kristallographie - New Crystal Structures'
_journal_page_first 1101
_journal_page_last 1102
_journal_paper_doi 10.1515/ncrs-2023-0338
_journal_volume 238
_journal_year 2023
_chemical_formula_moiety 'C16 H11 N O2'
_chemical_formula_sum 'C16 H11 N O2'
_chemical_formula_weight 249.26
_space_group_crystal_system monoclinic
_space_group_IT_number 14
_space_group_name_Hall '-P 2yn'
_space_group_name_H-M_alt 'P 1 21/n 1'
_atom_sites_solution_hydrogens mixed
_atom_sites_solution_primary iterative
_cell_angle_alpha 90
_cell_angle_beta 92.337(3)
_cell_angle_gamma 90
_cell_formula_units_Z 4
_cell_length_a 3.7617(3)
_cell_length_b 12.9267(10)
_cell_length_c 23.4609(17)
_cell_measurement_reflns_used 5925
_cell_measurement_temperature 100(2)
_cell_measurement_theta_max 28.273
_cell_measurement_theta_min 2.345
_cell_volume 1139.87(15)
_computing_cell_refinement 'SAINT V8.40B (?, 2016)'
_computing_data_reduction 'SAINT V8.40B (?, 2016)'
_computing_molecular_graphics 'Olex2 1.3 (Dolomanov et al., 2009)'
_computing_publication_material 'Olex2 1.3 (Dolomanov et al., 2009)'
_computing_structure_refinement 'SHELXL 2017/1 (Sheldrick, 2015)'
_computing_structure_solution 'olex2.solve 1.3 (Bourhis et al., 2015)'
_diffrn_ambient_temperature 100.0
_diffrn_measured_fraction_theta_full 1.000
_diffrn_measured_fraction_theta_max 1.000
_diffrn_measurement_device_type 'Bruker D8 Venture 4K Kappa Photon III C28 diffractometer'
_diffrn_radiation_type MoK\a
_diffrn_radiation_wavelength 0.71073
_diffrn_reflns_av_R_equivalents 0.0489
_diffrn_reflns_av_unetI/netI 0.0316
_diffrn_reflns_Laue_measured_fraction_full 1.000
_diffrn_reflns_Laue_measured_fraction_max 1.000
_diffrn_reflns_limit_h_max 5
_diffrn_reflns_limit_h_min -5
_diffrn_reflns_limit_k_max 17
_diffrn_reflns_limit_k_min -17
_diffrn_reflns_limit_l_max 31
_diffrn_reflns_limit_l_min -31
_diffrn_reflns_number 19336
_diffrn_reflns_point_group_measured_fraction_full 1.000
_diffrn_reflns_point_group_measured_fraction_max 1.000
_diffrn_reflns_theta_full 25.242
_diffrn_reflns_theta_max 28.332
_diffrn_reflns_theta_min 1.737
_diffrn_source_current 1.4
_diffrn_source_power 0.07
_diffrn_source_voltage 50.0
_exptl_absorpt_coefficient_mu 0.097
_exptl_absorpt_correction_T_max 0.7457
_exptl_absorpt_correction_T_min 0.6536
_exptl_absorpt_correction_type multi-scan
_exptl_absorpt_process_details
;
SADABS-2016/2 (Bruker,2016/2) was used for absorption correction.
wR2(int) was 0.1407 before and 0.0601 after correction.
The Ratio of minimum to maximum transmission is 0.8765.
The \l/2 correction factor is Not present.
;
_exptl_crystal_colour red
_exptl_crystal_colour_primary red
_exptl_crystal_density_diffrn 1.452
_exptl_crystal_description needle
_exptl_crystal_F_000 520
_exptl_crystal_size_max 0.433
_exptl_crystal_size_mid 0.079
_exptl_crystal_size_min 0.041
_refine_diff_density_max 0.289
_refine_diff_density_min -0.240
_refine_diff_density_rms 0.053
_refine_ls_extinction_coef .
_refine_ls_extinction_method none
_refine_ls_goodness_of_fit_ref 1.083
_refine_ls_hydrogen_treatment mixed
_refine_ls_matrix_type full
_refine_ls_number_parameters 176
_refine_ls_number_reflns 2811
_refine_ls_number_restraints 0
_refine_ls_restrained_S_all 1.083
_refine_ls_R_factor_all 0.0506
_refine_ls_R_factor_gt 0.0413
_refine_ls_shift/su_max 0.001
_refine_ls_shift/su_mean 0.000
_refine_ls_structure_factor_coef Fsqd
_refine_ls_weighting_details 'w=1/[\s^2^(Fo^2^)+(0.0453P)^2^+0.4715P] where P=(Fo^2^+2Fc^2^)/3'
_refine_ls_weighting_scheme calc
_refine_ls_wR_factor_gt 0.1012
_refine_ls_wR_factor_ref 0.1071
_reflns_Friedel_coverage 0.000
_reflns_Friedel_fraction_full .
_reflns_Friedel_fraction_max .
_reflns_number_gt 2294
_reflns_number_total 2811
_reflns_threshold_expression 'I > 2\s(I)'
_cod_data_source_file suppl_j_ncrs-2023-0338_suppl_001.cif
_cod_data_source_block mo_v1_22ftt1_0m_a
_cod_database_code 8107671
_shelx_space_group_comment
;
The symmetry employed for this shelxl refinement is uniquely defined
by the following loop, which should always be used as a source of
symmetry information in preference to the above space-group names.
They are only intended as comments.
;
_shelx_estimated_absorpt_t_max 0.996
_shelx_estimated_absorpt_t_min 0.959

loop_
_space_group_symop_operation_xyz
'x, y, z'
'-x+1/2, y+1/2, -z+1/2'
'-x, -y, -z'
'x-1/2, -y-1/2, z-1/2'

loop_
_atom_site_label
_atom_site_type_symbol
_atom_site_fract_x
_atom_site_fract_y
_atom_site_fract_z
_atom_site_U_iso_or_equiv
_atom_site_adp_type
_atom_site_occupancy
_atom_site_site_symmetry_order
_atom_site_calc_flag
_atom_site_refinement_flags_posn
_atom_site_refinement_flags_adp
_atom_site_refinement_flags_occupancy
_atom_site_disorder_assembly
_atom_site_disorder_group
O1 O 0.0055(3) 0.58217(7) 0.54884(4) 0.0222(2) Uani 1 1 d . . . . .
O2 O 0.7062(3) 0.53632(7) 0.75009(4) 0.0244(2) Uani 1 1 d . . . . .
N1 N 0.2742(3) 0.39814(8) 0.57225(5) 0.0181(2) Uani 1 1 d . . . . .
C1 C 0.5409(4) 0.08329(10) 0.58117(6) 0.0246(3) Uani 1 1 d . . . . .
H1A H 0.601030 0.011946 0.582759 0.029 Uiso 1 1 calc R U . . .
C2 C 0.4078(4) 0.13178(10) 0.62849(6) 0.0238(3) Uani 1 1 d . . . . .
H2 H 0.376798 0.093575 0.662524 0.029 Uiso 1 1 calc R U . . .
C3 C 0.3196(4) 0.23610(10) 0.62628(5) 0.0202(3) Uani 1 1 d . . . . .
H3 H 0.225596 0.269034 0.658583 0.024 Uiso 1 1 calc R U . . .
C4 C 0.3695(3) 0.29224(10) 0.57662(5) 0.0176(3) Uani 1 1 d . . . . .
C5 C 0.3273(3) 0.47199(9) 0.61246(5) 0.0165(2) Uani 1 1 d . . . . .
C6 C 0.5037(3) 0.46219(9) 0.66401(5) 0.0181(3) Uani 1 1 d . . . . .
H6 H 0.601033 0.396728 0.674412 0.022 Uiso 1 1 calc R U . . .
C7 C 0.5485(3) 0.54705(9) 0.70343(5) 0.0174(3) Uani 1 1 d . . . . .
C8 C 0.4056(3) 0.65055(9) 0.68593(5) 0.0161(2) Uani 1 1 d . . . . .
C9 C 0.4586(3) 0.73502(10) 0.72194(5) 0.0188(3) Uani 1 1 d . . . . .
H9 H 0.579777 0.726369 0.757950 0.023 Uiso 1 1 calc R U . . .
C10 C 0.3345(3) 0.83196(10) 0.70533(6) 0.0211(3) Uani 1 1 d . . . . .
H10 H 0.370949 0.889558 0.730028 0.025 Uiso 1 1 calc R U . . .
C11 C 0.1571(3) 0.84512(10) 0.65265(6) 0.0211(3) Uani 1 1 d . . . . .
H11 H 0.071867 0.911634 0.641588 0.025 Uiso 1 1 calc R U . . .
C12 C 0.1041(3) 0.76178(10) 0.61629(6) 0.0188(3) Uani 1 1 d . . . . .
H12 H -0.016143 0.770941 0.580245 0.023 Uiso 1 1 calc R U . . .
C13 C 0.2288(3) 0.66391(9) 0.63293(5) 0.0163(2) Uani 1 1 d . . . . .
C14 C 0.1717(3) 0.57481(9) 0.59454(5) 0.0165(3) Uani 1 1 d . . . . .
C15 C 0.5014(3) 0.24358(10) 0.52911(5) 0.0195(3) Uani 1 1 d . . . . .
H15 H 0.533653 0.281620 0.495064 0.023 Uiso 1 1 calc R U . . .
C16 C 0.5859(4) 0.13895(10) 0.53164(6) 0.0235(3) Uani 1 1 d . . . . .
H16 H 0.675241 0.105472 0.499134 0.028 Uiso 1 1 calc R U . . .
H1 H 0.182(5) 0.4211(14) 0.5380(8) 0.032(5) Uiso 1 1 d . . . . .

loop_
_atom_site_aniso_label
_atom_site_aniso_U_11
_atom_site_aniso_U_22
_atom_site_aniso_U_33
_atom_site_aniso_U_23
_atom_site_aniso_U_13
_atom_site_aniso_U_12
O1 0.0276(5) 0.0214(5) 0.0173(5) 0.0007(4) -0.0046(4) 0.0005(4)
O2 0.0294(5) 0.0239(5) 0.0193(5) -0.0001(4) -0.0076(4) 0.0004(4)
N1 0.0223(5) 0.0165(5) 0.0152(5) -0.0006(4) -0.0021(4) 0.0010(4)
C1 0.0227(7) 0.0174(6) 0.0329(8) -0.0007(5) -0.0076(5) 0.0007(5)
C2 0.0269(7) 0.0209(6) 0.0231(7) 0.0037(5) -0.0059(5) -0.0049(5)
C3 0.0226(6) 0.0204(6) 0.0176(6) -0.0001(5) -0.0008(5) -0.0032(5)
C4 0.0167(6) 0.0163(6) 0.0194(6) -0.0005(5) -0.0023(5) -0.0015(4)
C5 0.0161(6) 0.0164(6) 0.0172(6) -0.0003(4) 0.0027(4) -0.0011(4)
C6 0.0189(6) 0.0168(6) 0.0184(6) 0.0008(5) -0.0002(5) 0.0002(4)
C7 0.0167(6) 0.0186(6) 0.0169(6) 0.0013(4) 0.0004(5) -0.0014(4)
C8 0.0150(6) 0.0184(6) 0.0150(6) 0.0005(4) 0.0019(4) -0.0012(4)
C9 0.0179(6) 0.0219(6) 0.0167(6) -0.0023(5) 0.0019(5) -0.0021(5)
C10 0.0196(6) 0.0195(6) 0.0246(7) -0.0058(5) 0.0033(5) -0.0020(5)
C11 0.0189(6) 0.0171(6) 0.0274(7) 0.0007(5) 0.0032(5) 0.0010(5)
C12 0.0166(6) 0.0193(6) 0.0203(6) 0.0021(5) 0.0007(5) -0.0003(5)
C13 0.0159(6) 0.0171(6) 0.0162(6) 0.0005(4) 0.0024(4) -0.0018(4)
C14 0.0157(6) 0.0188(6) 0.0150(6) 0.0008(4) 0.0010(4) -0.0016(4)
C15 0.0197(6) 0.0205(6) 0.0183(6) -0.0010(5) 0.0000(5) -0.0023(5)
C16 0.0207(6) 0.0227(6) 0.0270(7) -0.0055(5) 0.0004(5) 0.0003(5)

loop_
_atom_type_symbol
_atom_type_description
_atom_type_scat_dispersion_real
_atom_type_scat_dispersion_imag
_atom_type_scat_source
C C 0.0033 0.0016 'International Tables Vol C Tables 4.2.6.8 and 6.1.1.4'
H H 0.0000 0.0000 'International Tables Vol C Tables 4.2.6.8 and 6.1.1.4'
N N 0.0061 0.0033 'International Tables Vol C Tables 4.2.6.8 and 6.1.1.4'
O O 0.0106 0.0060 'International Tables Vol C Tables 4.2.6.8 and 6.1.1.4'

loop_
_geom_angle_atom_site_label_1
_geom_angle_atom_site_label_2
_geom_angle_atom_site_label_3
_geom_angle
_geom_angle_site_symmetry_1
_geom_angle_site_symmetry_3
C4 N1 H1 117.7(11) . .
C5 N1 C4 127.00(11) . .
C5 N1 H1 115.2(11) . .
C2 C1 H1A 120.1 . .
C16 C1 H1A 120.1 . .
C16 C1 C2 119.89(13) . .
C1 C2 H2 119.9 . .
C1 C2 C3 120.17(13) . .
C3 C2 H2 119.9 . .
C2 C3 H3 120.1 . .
C2 C3 C4 119.82(12) . .
C4 C3 H3 120.1 . .
C3 C4 N1 121.45(11) . .
C15 C4 N1 118.47(11) . .
C15 C4 C3 120.02(12) . .
N1 C5 C6 127.40(11) . .
N1 C5 C14 112.59(11) . .
C6 C5 C14 120.00(11) . .
C5 C6 H6 118.7 . .
C5 C6 C7 122.66(11) . .
C7 C6 H6 118.7 . .
O2 C7 C6 121.64(12) . .
O2 C7 C8 120.01(11) . .
C6 C7 C8 118.34(11) . .
C9 C8 C7 119.72(11) . .
C9 C8 C13 119.69(11) . .
C13 C8 C7 120.56(11) . .
C8 C9 H9 120.0 . .
C10 C9 C8 120.03(12) . .
C10 C9 H9 120.0 . .
C9 C10 H10 119.9 . .
C9 C10 C11 120.26(12) . .
C11 C10 H10 119.9 . .
C10 C11 H11 119.9 . .
C12 C11 C10 120.29(12) . .
C12 C11 H11 119.9 . .
C11 C12 H12 120.2 . .
C11 C12 C13 119.59(12) . .
C13 C12 H12 120.2 . .
C8 C13 C12 120.14(11) . .
C8 C13 C14 120.00(11) . .
C12 C13 C14 119.85(11) . .
O1 C14 C5 119.52(11) . .
O1 C14 C13 122.15(11) . .
C13 C14 C5 118.33(11) . .
C4 C15 H15 120.2 . .
C4 C15 C16 119.67(12) . .
C16 C15 H15 120.2 . .
C1 C16 C15 120.41(13) . .
C1 C16 H16 119.8 . .
C15 C16 H16 119.8 . .

loop_
_geom_bond_atom_site_label_1
_geom_bond_atom_site_label_2
_geom_bond_distance
_geom_bond_site_symmetry_2
O1 C14 1.2228(15) .
O2 C7 1.2316(16) .
N1 C4 1.4178(16) .
N1 C5 1.3512(16) .
N1 H1 0.912(19) .
C1 H1A 0.9500 .
C1 C2 1.386(2) .
C1 C16 1.383(2) .
C2 H2 0.9500 .
C2 C3 1.3891(19) .
C3 H3 0.9500 .
C3 C4 1.3918(18) .
C4 C15 1.3890(18) .
C5 C6 1.3615(18) .
C5 C14 1.5053(17) .
C6 H6 0.9500 .
C6 C7 1.4402(17) .
C7 C8 1.4931(17) .
C8 C9 1.3899(17) .
C8 C13 1.3969(17) .
C9 H9 0.9500 .
C9 C10 1.3875(18) .
C10 H10 0.9500 .
C10 C11 1.3910(19) .
C11 H11 0.9500 .
C11 C12 1.3836(18) .
C12 H12 0.9500 .
C12 C13 1.3993(17) .
C13 C14 1.4723(17) .
C15 H15 0.9500 .
C15 C16 1.3901(18) .
C16 H16 0.9500 .

loop_
_geom_hbond_atom_site_label_D
_geom_hbond_atom_site_label_H
_geom_hbond_atom_site_label_A
_geom_hbond_distance_DH
_geom_hbond_distance_HA
_geom_hbond_distance_DA
_geom_hbond_angle_DHA
_geom_hbond_site_symmetry_A
_geom_hbond_publ_flag
N1 H1 O1 0.912(19) 2.128(19) 2.9996(14) 159.4(16) 3_566 yes

loop_
_geom_torsion_atom_site_label_1
_geom_torsion_atom_site_label_2
_geom_torsion_atom_site_label_3
_geom_torsion_atom_site_label_4
_geom_torsion
_geom_torsion_site_symmetry_1
_geom_torsion_site_symmetry_2
_geom_torsion_site_symmetry_3
_geom_torsion_site_symmetry_4
O2 C7 C8 C9 1.48(18) . . . .
O2 C7 C8 C13 179.49(11) . . . .
N1 C4 C15 C16 -177.91(12) . . . .
N1 C5 C6 C7 179.12(12) . . . .
N1 C5 C14 O1 3.04(17) . . . .
N1 C5 C14 C13 -176.42(10) . . . .
C1 C2 C3 C4 -0.8(2) . . . .
C2 C1 C16 C15 0.5(2) . . . .
C2 C3 C4 N1 178.36(12) . . . .
C2 C3 C4 C15 1.08(19) . . . .
C3 C4 C15 C16 -0.54(19) . . . .
C4 N1 C5 C6 4.7(2) . . . .
C4 N1 C5 C14 -176.43(11) . . . .
C4 C15 C16 C1 -0.3(2) . . . .
C5 N1 C4 C3 41.66(19) . . . .
C5 N1 C4 C15 -141.02(13) . . . .
C5 C6 C7 O2 179.33(12) . . . .
C5 C6 C7 C8 -2.08(18) . . . .
C6 C5 C14 O1 -178.02(12) . . . .
C6 C5 C14 C13 2.52(17) . . . .
C6 C7 C8 C9 -177.14(11) . . . .
C6 C7 C8 C13 0.87(18) . . . .
C7 C8 C9 C10 178.34(11) . . . .
C7 C8 C13 C12 -178.30(11) . . . .
C7 C8 C13 C14 1.99(18) . . . .
C8 C9 C10 C11 -0.04(19) . . . .
C8 C13 C14 O1 176.90(12) . . . .
C8 C13 C14 C5 -3.65(17) . . . .
C9 C8 C13 C12 -0.30(18) . . . .
C9 C8 C13 C14 179.99(11) . . . .
C9 C10 C11 C12 -0.3(2) . . . .
C10 C11 C12 C13 0.30(19) . . . .
C11 C12 C13 C8 -0.01(18) . . . .
C11 C12 C13 C14 179.70(11) . . . .
C12 C13 C14 O1 -2.81(19) . . . .
C12 C13 C14 C5 176.63(11) . . . .
C13 C8 C9 C10 0.32(18) . . . .
C14 C5 C6 C7 0.35(18) . . . .
C16 C1 C2 C3 0.0(2) . . . .

loop_
_publcif_info_cif.paper_type
?
;
;
